data_7239224
loop_
_publ_author_name
'Aboulfadl, Hanane'
'Bonin, Michel'
'Burgner, Matthias'
'Brahimi, Khadidja'
'Hulliger, J\"urg'

_publ_section_title
;
 Molecular recognition at growing crystal faces revealed by phase
 sensitive second harmonic microscopy
;
_journal_issue 47
_journal_name_full 'RSC Advances'
_journal_page_first 25145
_journal_paper_doi 10.1039/c3ra43641a
_journal_volume 3
_journal_year 2013
_chemical_formula_moiety 'C13 H19 N3 O2'
_chemical_formula_sum 'C13 H19 N3 O2'
_chemical_formula_weight 249.31
_chemical_melting_point ?
_chemical_name_common coanp
_chemical_name_systematic
; 
2-(Cyclo-octylamino)-5-nitropyridine
;
_space_group_IT_number 29
_space_group_name_Hall 'P 2c -2ac'
_space_group_name_H-M_alt 'P c a 21'
_symmetry_cell_setting orthorhombic
_symmetry_space_group_name_H-M 'P c a 21'
_atom_sites_solution_hydrogens geom
_atom_sites_solution_primary direct
_atom_sites_solution_secondary difmap
_cell_angle_alpha 90.00
_cell_angle_beta 90.00
_cell_angle_gamma 90.00
_cell_formula_units_Z 4
_cell_length_a 26.010(5)
_cell_length_b 6.6360(13)
_cell_length_c 7.5136(15)
_cell_measurement_reflns_used 17159
_cell_measurement_temperature 100(2)
_cell_measurement_theta_max 64.94
_cell_measurement_theta_min 1.70
_cell_volume 1296.9(4)
_computing_cell_refinement 'STOE X-AREA'
_computing_data_collection 'STOE X-AREA'
_computing_data_reduction 'STOE X-RED'
_computing_molecular_graphics 'SXGRAPH in WinGx 1.80.04'
_computing_publication_material 'WinGx 1.80.04'
_computing_structure_refinement 'SHELXL-97 (Sheldrick, 1997)'
_computing_structure_solution 'SHELXS-97 (Sheldrick, 1990)'
_diffrn_ambient_temperature 100(2)
_diffrn_detector_area_resol_mean 6.6
_diffrn_measured_fraction_theta_full 0.945
_diffrn_measured_fraction_theta_max 0.946
_diffrn_measurement_device_type 'STOE IPDS 2T'
_diffrn_measurement_method 'rotation method'
_diffrn_radiation_monochromator graphite
_diffrn_radiation_source 'fine-focus sealed tube'
_diffrn_radiation_type CuK\a
_diffrn_radiation_wavelength 1.54184
_diffrn_reflns_av_R_equivalents 0.0296
_diffrn_reflns_av_sigmaI/netI 0.0209
_diffrn_reflns_limit_h_max 30
_diffrn_reflns_limit_h_min -29
_diffrn_reflns_limit_k_max 6
_diffrn_reflns_limit_k_min -6
_diffrn_reflns_limit_l_max 8
_diffrn_reflns_limit_l_min -8
_diffrn_reflns_number 9096
_diffrn_reflns_theta_full 64.72
_diffrn_reflns_theta_max 64.72
_diffrn_reflns_theta_min 3.40
_diffrn_standards_decay_% none
_diffrn_standards_interval_count none
_diffrn_standards_interval_time none
_diffrn_standards_number none
_exptl_absorpt_coefficient_mu 0.712
_exptl_absorpt_correction_T_max 0.9641
_exptl_absorpt_correction_T_min 0.8152
_exptl_absorpt_correction_type 'numerical on indexed faces'
_exptl_crystal_colour yellow
_exptl_crystal_density_diffrn 1.277
_exptl_crystal_density_meas ?
_exptl_crystal_density_method 'not measured'
_exptl_crystal_description prismatic
_exptl_crystal_F_000 536
_exptl_crystal_size_max 0.40
_exptl_crystal_size_mid 0.24
_exptl_crystal_size_min 0.05
_refine_diff_density_max 0.200
_refine_diff_density_min -0.177
_refine_diff_density_rms 0.039
_refine_ls_abs_structure_details 'Flack H D (1983), Acta Cryst. A39, 876-881'
_refine_ls_abs_structure_Flack 0.0(2)
_refine_ls_extinction_method none
_refine_ls_goodness_of_fit_ref 1.165
_refine_ls_hydrogen_treatment mixed
_refine_ls_matrix_type full
_refine_ls_number_parameters 175
_refine_ls_number_reflns 2055
_refine_ls_number_restraints 1
_refine_ls_restrained_S_all 1.164
_refine_ls_R_factor_all 0.0325
_refine_ls_R_factor_gt 0.0308
_refine_ls_shift/su_max 0.001
_refine_ls_shift/su_mean 0.000
_refine_ls_structure_factor_coef Fsqd
_refine_ls_weighting_details 'calc w=1/[\s^2^(Fo^2^)+(0.0568P)^2^+0.0000P] where P=(Fo^2^+2Fc^2^)/3'
_refine_ls_weighting_scheme calc
_refine_ls_wR_factor_gt 0.0808
_refine_ls_wR_factor_ref 0.0814
_reflns_number_gt 1924
_reflns_number_total 2055
_reflns_threshold_expression >2sigma(I)
_cod_data_source_file c3ra43641a.txt
_cod_data_source_block coanp
_cod_depositor_comments
;
The following automatic conversions were performed:

data item '_chemical_melting_point' value 'unknown' was changed to
'?' -- the value is undefined or not given.

data item '_exptl_crystal_density_meas' value 'none' was changed to
'?' -- the value is perceived as not measured.

Automatic conversion script
Id: cif_fix_values 6909 2019-04-08 15:41:33Z antanas 
;
_cod_database_code 7239224
_audit_contact_author 'M.Bonin* & K.Schenk**'
_exptl_absorpt_correction_details 'STOE X-RED'

loop_
_symmetry_equiv_pos_as_xyz
'x, y, z'
'-x, -y, z+1/2'
'x+1/2, -y, z'
'-x+1/2, y, z+1/2'

loop_
_atom_site_label
_atom_site_type_symbol
_atom_site_fract_x
_atom_site_fract_y
_atom_site_fract_z
_atom_site_U_iso_or_equiv
_atom_site_adp_type
_atom_site_occupancy
_atom_site_symmetry_multiplicity
_atom_site_calc_flag
_atom_site_refinement_flags
C1 C 0.67464(6) 0.3919(3) 0.8275(2) 0.0140(4) Uani 1 1 d .
C2 C 0.72815(6) 0.3949(3) 0.7906(2) 0.0141(4) Uani 1 1 d .
H2 H 0.7480(4) 0.502(2) 0.8258(8) 0.017 Uiso 1 1 calc R
C3 C 0.74946(7) 0.2378(2) 0.7026(2) 0.0151(4) Uani 1 1 d .
H3 H 0.7829(8) 0.2345(2) 0.6799(5) 0.018 Uiso 1 1 calc R
C4 C 0.71713(6) 0.0805(3) 0.6484(2) 0.0148(4) Uani 1 1 d .
C5 C 0.66516(6) 0.0897(3) 0.6857(2) 0.0157(4) Uani 1 1 d .
H5 H 0.6440(5) -0.017(2) 0.6458(9) 0.019 Uiso 1 1 calc R
C6 C 0.60081(6) 0.5495(2) 0.9867(2) 0.0143(4) Uani 1 1 d .
H6 H 0.5787(5) 0.5032(10) 0.8951(19) 0.017 Uiso 1 1 calc R
C7 C 0.58841(6) 0.7703(3) 1.0234(2) 0.0197(4) Uani 1 1 d .
H7A H 0.6127(4) 0.8196(8) 1.1158(14) 0.024 Uiso 1 1 calc R
H7B H 0.59551(13) 0.8479(12) 0.9127(16) 0.024 Uiso 1 1 calc R
C8 C 0.53404(6) 0.8217(3) 1.0843(2) 0.0229(4) Uani 1 1 d .
H8A H 0.5101(4) 0.7683(8) 0.9958(14) 0.027 Uiso 1 1 calc R
H8B H 0.53054(9) 0.968(2) 1.0830(2) 0.027 Uiso 1 1 calc R
C9 C 0.51677(6) 0.7463(3) 1.2678(3) 0.0251(4) Uani 1 1 d .
H9A H 0.50680(16) 0.604(2) 1.2572(3) 0.030 Uiso 1 1 calc R
H9B H 0.4862(4) 0.8221(10) 1.3038(6) 0.030 Uiso 1 1 calc R
C10 C 0.55749(7) 0.7649(3) 1.4161(3) 0.0273(5) Uani 1 1 d .
H10A H 0.5822(4) 0.8682(17) 1.3811(6) 0.033 Uiso 1 1 calc R
H10B H 0.5404(3) 0.8117(8) 1.5240(17) 0.033 Uiso 1 1 calc R
C11 C 0.58702(7) 0.5734(3) 1.4603(2) 0.0266(5) Uani 1 1 d .
H11A H 0.5612(4) 0.4679(18) 1.4966(6) 0.032 Uiso 1 1 calc R
H11B H 0.6090(4) 0.6023(5) 1.5679(18) 0.032 Uiso 1 1 calc R
C12 C 0.62181(6) 0.4801(3) 1.3180(2) 0.0209(4) Uani 1 1 d .
H12A H 0.6401(3) 0.3634(16) 1.3720(8) 0.025 Uiso 1 1 calc R
H12B H 0.6483(4) 0.5814(14) 1.2847(5) 0.025 Uiso 1 1 calc R
C13 C 0.59537(6) 0.4074(3) 1.1467(2) 0.0185(4) Uani 1 1 d .
H13A H 0.6095(2) 0.2773(19) 1.1146(5) 0.022 Uiso 1 1 calc R
H13B H 0.5591(5) 0.3885(4) 1.1711(4) 0.022 Uiso 1 1 calc R
N1 N 0.64343(5) 0.2398(2) 0.77469(18) 0.0164(3) Uani 1 1 d .
N2 N 0.65364(5) 0.5442(2) 0.92037(17) 0.0152(3) Uani 1 1 d .
H2A H 0.6728(4) 0.647(2) 0.9426(5) 0.018 Uiso 1 1 calc R
N3 N 0.73801(5) -0.0916(2) 0.56015(19) 0.0189(3) Uani 1 1 d .
O1 O 0.78527(4) -0.10379(19) 0.54566(18) 0.0268(3) Uani 1 1 d .
O2 O 0.70882(5) -0.2205(2) 0.5011(2) 0.0355(4) Uani 1 1 d .

loop_
_atom_site_aniso_label
_atom_site_aniso_U_11
_atom_site_aniso_U_22
_atom_site_aniso_U_33
_atom_site_aniso_U_23
_atom_site_aniso_U_13
_atom_site_aniso_U_12
C1 0.0175(9) 0.0160(10) 0.0084(8) 0.0027(7) -0.0019(6) -0.0023(7)
C2 0.0162(8) 0.0136(10) 0.0127(8) -0.0005(7) -0.0008(6) -0.0025(7)
C3 0.0123(7) 0.0218(10) 0.0111(8) 0.0029(7) 0.0032(6) -0.0007(7)
C4 0.0189(9) 0.0164(10) 0.0090(8) 0.0017(6) 0.0015(6) 0.0019(6)
C5 0.0211(9) 0.0149(10) 0.0111(8) -0.0013(7) -0.0014(7) -0.0031(7)
C6 0.0114(7) 0.0163(10) 0.0153(8) -0.0036(7) -0.0001(6) -0.0024(6)
C7 0.0196(9) 0.0202(11) 0.0193(9) 0.0031(7) 0.0018(7) -0.0006(7)
C8 0.0183(8) 0.0234(11) 0.0270(9) 0.0010(8) -0.0028(7) 0.0053(7)
C9 0.0155(9) 0.0333(13) 0.0263(9) -0.0049(7) 0.0043(8) 0.0076(8)
C10 0.0242(9) 0.0390(12) 0.0187(9) -0.0099(8) 0.0044(7) 0.0118(8)
C11 0.0250(9) 0.0403(13) 0.0144(9) -0.0016(8) 0.0014(7) 0.0028(8)
C12 0.0209(9) 0.0233(11) 0.0184(8) 0.0037(8) 0.0024(7) 0.0082(7)
C13 0.0169(9) 0.0155(10) 0.0232(9) -0.0025(7) 0.0053(7) 0.0009(6)
N1 0.0169(7) 0.0185(9) 0.0138(7) -0.0017(5) 0.0002(6) -0.0007(6)
N2 0.0149(7) 0.0145(8) 0.0162(7) -0.0053(6) 0.0021(6) -0.0035(6)
N3 0.0251(8) 0.0175(9) 0.0141(6) -0.0008(6) 0.0040(6) 0.0027(6)
O1 0.0225(7) 0.0253(8) 0.0326(7) -0.0050(6) 0.0063(5) 0.0080(5)
O2 0.0329(7) 0.0279(8) 0.0457(9) -0.0215(7) 0.0027(6) -0.0027(6)

loop_
_atom_type_symbol
_atom_type_description
_atom_type_scat_dispersion_real
_atom_type_scat_dispersion_imag
_atom_type_scat_source
C C 0.0181 0.0091 'International Tables Vol C Tables 4.2.6.8 and 6.1.1.4'
H H 0.0000 0.0000 'International Tables Vol C Tables 4.2.6.8 and 6.1.1.4'
N N 0.0311 0.0180 'International Tables Vol C Tables 4.2.6.8 and 6.1.1.4'
O O 0.0492 0.0322 'International Tables Vol C Tables 4.2.6.8 and 6.1.1.4'

loop_
_exptl_crystal_face_index_h
_exptl_crystal_face_index_k
_exptl_crystal_face_index_l
_exptl_crystal_face_perp_dist
1 0 0 0.0180
-1 0 0 0.0330
-2 1 0 0.1270
-1 1 -1 0.1650
4 -1 0 0.0990
4 1 0 0.1100
-2 0 1 0.1380
-2 -1 0 0.1180
1 -1 -1 0.1660
2 0 1 0.1470

loop_
_geom_angle_atom_site_label_1
_geom_angle_atom_site_label_2
_geom_angle_atom_site_label_3
_geom_angle
N2 C1 N1 117.96(14)
N2 C1 C2 119.31(14)
N1 C1 C2 122.73(15)
C3 C2 C1 119.11(16)
C2 C3 C4 118.06(16)
C5 C4 C3 119.67(15)
C5 C4 N3 120.11(14)
C3 C4 N3 120.19(14)
N1 C5 C4 123.53(15)
N2 C6 C7 106.44(12)
N2 C6 C13 109.83(13)
C7 C6 C13 115.42(14)
C8 C7 C6 117.71(14)
C7 C8 C9 117.92(15)
C8 C9 C10 114.96(15)
C11 C10 C9 115.95(16)
C10 C11 C12 118.90(15)
C11 C12 C13 116.56(14)
C6 C13 C12 114.97(15)
C5 N1 C1 116.88(13)
C1 N2 C6 125.22(13)
O2 N3 O1 122.54(14)
O2 N3 C4 119.36(13)
O1 N3 C4 118.10(14)

loop_
_geom_bond_atom_site_label_1
_geom_bond_atom_site_label_2
_geom_bond_distance
C1 N2 1.344(2)
C1 N1 1.355(2)
C1 C2 1.419(2)
C2 C3 1.353(2)
C3 C4 1.401(2)
C4 C5 1.382(2)
C4 N3 1.428(2)
C5 N1 1.326(2)
C6 N2 1.462(2)
C6 C7 1.526(2)
C6 C13 1.534(2)
C7 C8 1.525(2)
C8 C9 1.535(3)
C9 C10 1.542(3)
C10 C11 1.522(3)
C11 C12 1.532(2)
C12 C13 1.537(2)
N3 O2 1.2266(18)
N3 O1 1.2369(18)
